data_7062852
loop_
_publ_author_name
'Tan, Yu-Xin'
'Ying, Ting-Ting'
'Fan, Xiao-Wei'
'Huang, Yan-Le'
'Wan, Ming-Yang'
'Wang, Fang-Xin'
'Li, Qiao-Lin'
'Wang, Meng-Na'

_publ_section_title
;
 High-Tc Fe-based ferroelectric compound with large spontaneous
 polarization and narrow bandgap
;
_journal_issue 44
_journal_name_full 'New Journal of Chemistry'
_journal_page_first 20619
_journal_page_last 20625
_journal_paper_doi 10.1039/D3NJ03461E
_journal_volume 47
_journal_year 2023
_chemical_formula_moiety 'Br4 Fe, C6 H16 N'
_chemical_formula_sum 'C6 H16 Br4 Fe N'
_chemical_formula_weight 477.69
_space_group_crystal_system orthorhombic
_space_group_IT_number 36
_space_group_name_Hall 'C 2c -2'
_space_group_name_H-M_alt 'C m c 21'
_atom_sites_solution_hydrogens mixed
_audit_creation_date 2023-03-22
_audit_creation_method
;
Olex2 1.3
(compiled 2020.11.12 svn.r5f609507 for OlexSys, GUI svn.r6408)
;
_audit_update_record
;
2023-10-12 deposited with the CCDC.	2023-10-17 downloaded from the CCDC.
;
_cell_angle_alpha 90
_cell_angle_beta 90
_cell_angle_gamma 90
_cell_formula_units_Z 4
_cell_length_a 8.769(3)
_cell_length_b 12.709(4)
_cell_length_c 13.551(5)
_cell_measurement_reflns_used 430
_cell_measurement_temperature 400.0
_cell_measurement_theta_max 19.36
_cell_measurement_theta_min 3.20
_cell_volume 1510.2(9)
_computing_cell_refinement 'SAINT V8.40B (?, 2016)'
_computing_data_collection 'CrysAlisPro 1.171.41.112a (Rigaku OD, 2021)'
_computing_data_reduction 'SAINT V8.40B (?, 2016)'
_computing_molecular_graphics 'Olex2 1.3 (Dolomanov et al., 2009)'
_computing_publication_material 'Olex2 1.3 (Dolomanov et al., 2009)'
_computing_structure_refinement 'SHELXL 2018/3 (Sheldrick, 2015)'
_computing_structure_solution 'SHELXT 2018/2 (Sheldrick, 2018)'
_diffrn_ambient_temperature 400.0
_diffrn_measured_fraction_theta_full 0.978
_diffrn_measured_fraction_theta_max 0.976
_diffrn_measurement_device_type 'Bruker APEX-II CCD'
_diffrn_measurement_method '\f and \w scans'
_diffrn_radiation_type MoK\a
_diffrn_radiation_wavelength 0.71073
_diffrn_reflns_av_R_equivalents 0.1075
_diffrn_reflns_av_unetI/netI 0.1243
_diffrn_reflns_Laue_measured_fraction_full 0.978
_diffrn_reflns_Laue_measured_fraction_max 0.976
_diffrn_reflns_limit_h_max 10
_diffrn_reflns_limit_h_min -10
_diffrn_reflns_limit_k_max 13
_diffrn_reflns_limit_k_min -15
_diffrn_reflns_limit_l_max 16
_diffrn_reflns_limit_l_min -16
_diffrn_reflns_number 4543
_diffrn_reflns_point_group_measured_fraction_full 0.935
_diffrn_reflns_point_group_measured_fraction_max 0.922
_diffrn_reflns_theta_full 25.242
_diffrn_reflns_theta_max 25.959
_diffrn_reflns_theta_min 3.198
_diffrn_source_current 1.4
_diffrn_source_power 0.07
_diffrn_source_voltage 50.0
_exptl_absorpt_coefficient_mu 11.544
_exptl_absorpt_correction_T_max 0.7453
_exptl_absorpt_correction_T_min 0.4519
_exptl_absorpt_correction_type multi-scan
_exptl_absorpt_process_details
;
SADABS-2016/2 (Bruker,2016/2) was used for absorption correction.
wR2(int) was 0.1343 before and 0.0841 after correction.
The Ratio of minimum to maximum transmission is 0.6063.
The \l/2 correction factor is Not present.
;
_exptl_crystal_colour 'dull brownish brown'
_exptl_crystal_colour_lustre dull
_exptl_crystal_colour_modifier brownish
_exptl_crystal_colour_primary brown
_exptl_crystal_density_diffrn 2.101
_exptl_crystal_description block
_exptl_crystal_F_000 900
_exptl_crystal_size_max 0.3
_exptl_crystal_size_mid 0.2
_exptl_crystal_size_min 0.2
_refine_diff_density_max 0.719
_refine_diff_density_min -0.643
_refine_diff_density_rms 0.158
_refine_ls_abs_structure_details
;
 Flack x determined using 252 quotients [(I+)-(I-)]/[(I+)+(I-)]
 (Parsons, Flack and Wagner, Acta Cryst. B69 (2013) 249-259).
;
_refine_ls_abs_structure_Flack -0.01(5)
_refine_ls_extinction_method none
_refine_ls_goodness_of_fit_ref 1.055
_refine_ls_hydrogen_treatment constr
_refine_ls_matrix_type full
_refine_ls_number_parameters 160
_refine_ls_number_reflns 1461
_refine_ls_number_restraints 296
_refine_ls_restrained_S_all 0.959
_refine_ls_R_factor_all 0.1223
_refine_ls_R_factor_gt 0.0689
_refine_ls_shift/su_max 0.000
_refine_ls_shift/su_mean 0.000
_refine_ls_structure_factor_coef Fsqd
_refine_ls_weighting_details 'w=1/[\s^2^(Fo^2^)+(0.0992P)^2^+4.0141P] where P=(Fo^2^+2Fc^2^)/3'
_refine_ls_weighting_scheme calc
_refine_ls_wR_factor_gt 0.1728
_refine_ls_wR_factor_ref 0.2296
_reflns_Friedel_coverage 0.808
_reflns_Friedel_fraction_full 0.887
_reflns_Friedel_fraction_max 0.864
_reflns_number_gt 834
_reflns_number_total 1461
_reflns_threshold_expression 'I > 2\s(I)'
_cod_data_source_file d3nj03461e2.cif
_cod_data_source_block 1-HTP
_cod_depositor_comments 'Adding full bibliography for 7062852--7062853.cif.'
_cod_original_cell_volume 1510.4(9)
_cod_database_code 7062852
_shelx_shelxl_version_number 2018/3
_shelx_space_group_comment
;
The symmetry employed for this shelxl refinement is uniquely defined
by the following loop, which should always be used as a source of
symmetry information in preference to the above space-group names.
They are only intended as comments.
;
_shelx_estimated_absorpt_t_max 0.206
_shelx_estimated_absorpt_t_min 0.129
_olex2_refinement_description
;
1. Fixed Uiso
 At 1.2 times of:
  All C(H,H) groups
 At 1.5 times of:
  All C(H,H,H) groups
2. Restrained distances
 C2-C3
 1.42 with sigma of 0.02
 C5-N8 = C7-N8
 1.49 with sigma of 0.02
 C3-C4
 1.47 with sigma of 0.02
 C4-N8
 1.6 with sigma of 0.02
 C6-N8
 1.5 with sigma of 0.02
 C1-C8
 1.42 with sigma of 0.02
 C8-C9
 1.47 with sigma of 0.02
 C9-N1
 1.6 with sigma of 0.02
 C10-N1 = C12-N1
 1.49 with sigma of 0.02
 C11-N1
 1.5 with sigma of 0.02
 C5-C7 = C6-C7
 2.42 with sigma of 0.04
 C4-C7
 2.66 with sigma of 0.04
 C1-C9
 2.51 with sigma of 0.04
 C5-C6
 2.41 with sigma of 0.04
 C4-C5
 2.26 with sigma of 0.04
 C10-C11
 2.41 with sigma of 0.04
 C9-C10
 2.26 with sigma of 0.04
 C8-N1 = C9-C11
 2.65 with sigma of 0.04
 C9-C12
 2.66 with sigma of 0.04
 C10-C12 = C11-C12
 2.42 with sigma of 0.04
 C2-C4
 2.51 with sigma of 0.04
 C3-N8 = C4-C6
 2.65 with sigma of 0.04
3. Uiso/Uaniso restraints and constraints
All non-hydrogen atoms have similar U: within 2A with sigma of 0.01 and sigma
for terminal atoms of 0.02 within 2A
4. Rigid body (RIGU) restrains
 All non-hydrogen atoms
 with sigma for 1-2 distances of 0.004 and sigma for 1-3 distances of 0.004
5. Others
 Fixed Sof: C2(0.25) H2A(0.25) H2B(0.25) H2C(0.25) C3(0.25) H3A(0.25)
 H3B(0.25) C4(0.25) H4A(0.25) H4B(0.25) C5(0.25) H5A(0.25) H5B(0.25) H5C(0.25)
 C6(0.25) H6A(0.25) H6B(0.25) H6C(0.25) C7(0.25) H7A(0.25) H7B(0.25) H7C(0.25)
 N8(0.25) C1(0.25) H1A(0.25) H1B(0.25) H1C(0.25) C8(0.25) H8A(0.25) H8B(0.25)
 C9(0.25) H9A(0.25) H9B(0.25) C10(0.25) H10A(0.25) H10B(0.25) H10C(0.25)
 C11(0.25) H11A(0.25) H11B(0.25) H11C(0.25) C12(0.25) H12A(0.25) H12B(0.25)
 H12C(0.25) N1(0.25)
6.a Riding coordinates:
 C5(H5A,H5B,H5C), C7(H7A,H7B,H7C)
6.b Secondary CH2 refined with riding coordinates:
 C3(H3A,H3B), C4(H4A,H4B), C8(H8A,H8B), C9(H9A,H9B)
6.c Idealised Me refined as rotating group:
 C2(H2A,H2B,H2C), C6(H6A,H6B,H6C), C1(H1A,H1B,H1C), C10(H10A,H10B,H10C),
 C11(H11A,H11B,H11C), C12(H12A,H12B,H12C)
;
_olex2_submission_special_instructions 'No special instructions were received'

loop_
_space_group_symop_operation_xyz
'x, y, z'
'-x, -y, z+1/2'
'x, -y, z+1/2'
'-x, y, z'
'x+1/2, y+1/2, z'
'-x+1/2, -y+1/2, z+1/2'
'x+1/2, -y+1/2, z+1/2'
'-x+1/2, y+1/2, z'

loop_
_atom_site_label
_atom_site_type_symbol
_atom_site_fract_x
_atom_site_fract_y
_atom_site_fract_z
_atom_site_U_iso_or_equiv
_atom_site_adp_type
_atom_site_occupancy
_atom_site_site_symmetry_order
_atom_site_calc_flag
_atom_site_refinement_flags_posn
_atom_site_refinement_flags_adp
_atom_site_refinement_flags_occupancy
_atom_site_disorder_assembly
_atom_site_disorder_group
Br01 Br 0.500000 0.5003(5) 0.4295(3) 0.0936(15) Uani 1 2 d S T P . .
Br02 Br 0.500000 0.6588(3) 0.6678(4) 0.0975(15) Uani 1 2 d S T P . .
Br03 Br 0.2836(3) 0.3980(2) 0.6529(3) 0.0984(12) Uani 1 1 d . . . . .
Fe04 Fe 0.500000 0.4910(4) 0.6012(4) 0.0649(14) Uani 1 2 d S T P . .
C2 C -0.01(2) 0.654(5) 0.459(5) 0.068(12) Uani 0.25 1 d D U P A -2
H2A H -0.022802 0.718080 0.423069 0.101 Uiso 0.25 1 calc R U P A -2
H2B H 0.100162 0.649539 0.477092 0.101 Uiso 0.25 1 calc R U P A -2
H2C H -0.067049 0.654161 0.517775 0.101 Uiso 0.25 1 calc R U P A -2
C3 C -0.045(10) 0.566(5) 0.399(6) 0.075(9) Uani 0.25 1 d D U P A -2
H3A H -0.086018 0.594647 0.338149 0.090 Uiso 0.25 1 calc R U P A -2
H3B H -0.129315 0.531082 0.432135 0.090 Uiso 0.25 1 calc R U P A -2
C4 C 0.064(8) 0.485(4) 0.372(6) 0.076(8) Uani 0.25 1 d D U P A -2
H4A H 0.138359 0.481557 0.424709 0.091 Uiso 0.25 1 calc R U P A -2
H4B H 0.117485 0.510489 0.314028 0.091 Uiso 0.25 1 calc R U P A -2
C5 C -0.019(12) 0.386(6) 0.242(4) 0.076(10) Uani 0.25 1 d D U P A -2
H5A H -0.125164 0.371415 0.229758 0.114 Uiso 0.25 1 d R U P A -2
H5B H 0.042446 0.340175 0.202178 0.114 Uiso 0.25 1 d R U P A -2
H5C H 0.002546 0.457645 0.226298 0.114 Uiso 0.25 1 d R U P A -2
C6 C 0.141(10) 0.286(6) 0.352(7) 0.076(10) Uani 0.25 1 d D U P A -2
H6A H 0.222085 0.306969 0.309153 0.113 Uiso 0.25 1 calc R U P A -2
H6B H 0.101637 0.218713 0.330508 0.113 Uiso 0.25 1 calc R U P A -2
H6C H 0.177911 0.279486 0.418245 0.113 Uiso 0.25 1 calc R U P A -2
C7 C -0.115(9) 0.318(8) 0.402(6) 0.072(10) Uani 0.25 1 d D U P A -2
H7A H -0.090660 0.312709 0.470933 0.108 Uiso 0.25 1 d R U P A -2
H7B H -0.135270 0.249139 0.376083 0.108 Uiso 0.25 1 d R U P A -2
H7C H -0.204250 0.361299 0.394113 0.108 Uiso 0.25 1 d R U P A -2
N8 N 0.015(8) 0.366(4) 0.348(4) 0.075(7) Uani 0.25 1 d D U P A -2
C1 C -0.075(13) 0.580(6) 0.588(5) 0.085(15) Uani 0.25 1 d D U P B -1
H1A H -0.055911 0.638689 0.545929 0.127 Uiso 0.25 1 calc R U P B -1
H1B H 0.007776 0.572104 0.634159 0.127 Uiso 0.25 1 calc R U P B -1
H1C H -0.168166 0.591143 0.624142 0.127 Uiso 0.25 1 calc R U P B -1
C8 C -0.088(12) 0.486(6) 0.531(5) 0.085(10) Uani 0.25 1 d D U P B -1
H8A H -0.194696 0.465342 0.532145 0.102 Uiso 0.25 1 calc R U P B -1
H8B H -0.031048 0.431769 0.563946 0.102 Uiso 0.25 1 calc R U P B -1
C9 C -0.041(10) 0.486(4) 0.427(4) 0.078(8) Uani 0.25 1 d D U P B -1
H9A H 0.051131 0.528494 0.423092 0.093 Uiso 0.25 1 calc R U P B -1
H9B H -0.118680 0.523184 0.390233 0.093 Uiso 0.25 1 calc R U P B -1
C10 C -0.068(10) 0.311(6) 0.447(5) 0.074(10) Uani 0.25 1 d D U P B -1
H10A H 0.006088 0.303267 0.498202 0.111 Uiso 0.25 1 calc R U P B -1
H10B H -0.091230 0.242574 0.419611 0.111 Uiso 0.25 1 calc R U P B -1
H10C H -0.159350 0.341441 0.472920 0.111 Uiso 0.25 1 calc R U P B -1
C11 C -0.095(9) 0.362(7) 0.274(4) 0.075(10) Uani 0.25 1 d D U P B -1
H11A H -0.171658 0.309422 0.284759 0.112 Uiso 0.25 1 calc R U P B -1
H11B H -0.027474 0.340020 0.222684 0.112 Uiso 0.25 1 calc R U P B -1
H11C H -0.143619 0.427115 0.255265 0.112 Uiso 0.25 1 calc R U P B -1
C12 C 0.158(7) 0.355(8) 0.352(6) 0.074(10) Uani 0.25 1 d D U P B -1
H12A H 0.206245 0.412490 0.318589 0.111 Uiso 0.25 1 calc R U P B -1
H12B H 0.167809 0.292168 0.313099 0.111 Uiso 0.25 1 calc R U P B -1
H12C H 0.207144 0.344131 0.414881 0.111 Uiso 0.25 1 calc R U P B -1
N1 N -0.006(7) 0.379(4) 0.368(3) 0.075(7) Uani 0.25 1 d D U P B -1

loop_
_atom_site_aniso_label
_atom_site_aniso_U_11
_atom_site_aniso_U_22
_atom_site_aniso_U_33
_atom_site_aniso_U_23
_atom_site_aniso_U_13
_atom_site_aniso_U_12
Br01 0.097(3) 0.117(4) 0.066(3) -0.001(3) 0.000 0.000
Br02 0.119(3) 0.065(2) 0.108(3) -0.004(2) 0.000 0.000
Br03 0.0874(17) 0.103(2) 0.105(2) 0.009(2) 0.013(2) -0.0251(16)
Fe04 0.067(3) 0.065(3) 0.062(3) 0.004(2) 0.000 0.000
C2 0.08(3) 0.09(2) 0.03(2) 0.000(18) -0.02(3) -0.02(3)
C3 0.083(17) 0.092(19) 0.051(17) -0.005(14) -0.022(17) -0.01(2)
C4 0.083(16) 0.092(18) 0.053(16) -0.003(13) -0.023(15) -0.013(18)
C5 0.08(2) 0.09(2) 0.057(18) 0.002(16) -0.022(19) -0.01(2)
C6 0.082(19) 0.09(2) 0.05(2) 0.002(19) -0.022(19) -0.01(2)
C7 0.077(19) 0.09(2) 0.05(2) 0.000(18) -0.030(18) -0.01(2)
N8 0.080(15) 0.091(18) 0.053(16) -0.002(13) -0.023(15) -0.012(18)
C1 0.09(3) 0.12(3) 0.05(3) 0.00(2) -0.03(3) -0.02(3)
C8 0.09(2) 0.11(2) 0.053(18) 0.000(16) -0.024(18) -0.01(2)
C9 0.084(16) 0.095(18) 0.054(16) -0.002(13) -0.022(15) -0.013(18)
C10 0.08(2) 0.09(2) 0.05(2) 0.001(17) -0.023(19) -0.01(2)
C11 0.077(19) 0.09(2) 0.053(18) 0.003(17) -0.022(18) -0.01(2)
C12 0.079(16) 0.09(2) 0.05(2) 0.001(18) -0.024(17) -0.01(2)
N1 0.079(15) 0.092(18) 0.054(16) 0.001(13) -0.023(15) -0.013(19)

loop_
_atom_type_symbol
_atom_type_description
_atom_type_scat_dispersion_real
_atom_type_scat_dispersion_imag
_atom_type_scat_source
C C 0.0033 0.0016 'International Tables Vol C Tables 4.2.6.8 and 6.1.1.4'
H H 0.0000 0.0000 'International Tables Vol C Tables 4.2.6.8 and 6.1.1.4'
Br Br -0.2901 2.4595 'International Tables Vol C Tables 4.2.6.8 and 6.1.1.4'
Fe Fe 0.3463 0.8444 'International Tables Vol C Tables 4.2.6.8 and 6.1.1.4'
N N 0.0061 0.0033 'International Tables Vol C Tables 4.2.6.8 and 6.1.1.4'

loop_
_geom_angle_atom_site_label_1
_geom_angle_atom_site_label_2
_geom_angle_atom_site_label_3
_geom_angle
_geom_angle_site_symmetry_1
_geom_angle_site_symmetry_3
_geom_angle_publ_flag
Br01 Fe04 Br03 108.9(2) . . ?
Br01 Fe04 Br03 108.9(2) . 4_655 ?
Br02 Fe04 Br01 110.0(3) . . ?
Br02 Fe04 Br03 110.36(19) . 4_655 ?
Br02 Fe04 Br03 110.36(19) . . ?
Br03 Fe04 Br03 108.2(2) 4_655 . ?
H2A C2 H2B 109.5 . . ?
H2A C2 H2C 109.5 . . ?
H2B C2 H2C 109.5 . . ?
C3 C2 H2A 109.5 . . ?
C3 C2 H2B 109.5 . . ?
C3 C2 H2C 109.5 . . ?
C2 C3 H3A 106.7 . . ?
C2 C3 H3B 106.7 . . ?
C2 C3 C4 123(5) . . ?
H3A C3 H3B 106.6 . . ?
C4 C3 H3A 106.7 . . ?
C4 C3 H3B 106.7 . . ?
C3 C4 H4A 106.6 . . ?
C3 C4 H4B 106.6 . . ?
C3 C4 N8 123(4) . . ?
H4A C4 H4B 106.6 . . ?
N8 C4 H4A 106.6 . . ?
N8 C4 H4B 106.6 . . ?
H5A C5 H5B 109.5 . . ?
H5A C5 H5C 109.5 . . ?
H5B C5 H5C 109.5 . . ?
N8 C5 H5A 109.4 . . ?
N8 C5 H5B 109.5 . . ?
N8 C5 H5C 109.5 . . ?
H6A C6 H6B 109.5 . . ?
H6A C6 H6C 109.5 . . ?
H6B C6 H6C 109.5 . . ?
N8 C6 H6A 109.5 . . ?
N8 C6 H6B 109.5 . . ?
N8 C6 H6C 109.5 . . ?
H7A C7 H7B 109.5 . . ?
H7A C7 H7C 109.5 . . ?
H7B C7 H7C 109.5 . . ?
N8 C7 H7A 109.3 . . ?
N8 C7 H7B 109.7 . . ?
N8 C7 H7C 109.4 . . ?
C5 N8 C4 95(3) . . ?
C5 N8 C6 107(4) . . ?
C6 N8 C4 116(4) . . ?
C7 N8 C4 120(4) . . ?
C7 N8 C5 113(4) . . ?
C7 N8 C6 105(3) . . ?
H1A C1 H1B 109.5 . . ?
H1A C1 H1C 109.5 . . ?
H1B C1 H1C 109.5 . . ?
C8 C1 H1A 109.5 . . ?
C8 C1 H1B 109.5 . . ?
C8 C1 H1C 109.5 . . ?
C1 C8 H8A 107.2 . . ?
C1 C8 H8B 107.2 . . ?
C1 C8 C9 120(5) . . ?
H8A C8 H8B 106.9 . . ?
C9 C8 H8A 107.2 . . ?
C9 C8 H8B 107.2 . . ?
C8 C9 H9A 106.8 . . ?
C8 C9 H9B 106.8 . . ?
C8 C9 N1 122(4) . . ?
H9A C9 H9B 106.6 . . ?
N1 C9 H9A 106.8 . . ?
N1 C9 H9B 106.8 . . ?
H10A C10 H10B 109.5 . . ?
H10A C10 H10C 109.5 . . ?
H10B C10 H10C 109.5 . . ?
N1 C10 H10A 109.5 . . ?
N1 C10 H10B 109.5 . . ?
N1 C10 H10C 109.5 . . ?
H11A C11 H11B 109.5 . . ?
H11A C11 H11C 109.5 . . ?
H11B C11 H11C 109.5 . . ?
N1 C11 H11A 109.5 . . ?
N1 C11 H11B 109.5 . . ?
N1 C11 H11C 109.5 . . ?
H12A C12 H12B 109.5 . . ?
H12A C12 H12C 109.5 . . ?
H12B C12 H12C 109.5 . . ?
N1 C12 H12A 109.5 . . ?
N1 C12 H12B 109.5 . . ?
N1 C12 H12C 109.5 . . ?
C10 N1 C9 94(3) . . ?
C10 N1 C11 110(4) . . ?
C10 N1 C12 110(4) . . ?
C11 N1 C9 116(4) . . ?
C12 N1 C9 115(4) . . ?
C12 N1 C11 111(3) . . ?

loop_
_geom_bond_atom_site_label_1
_geom_bond_atom_site_label_2
_geom_bond_distance
_geom_bond_site_symmetry_2
_geom_bond_publ_flag
Br01 Fe04 2.331(6) . ?
Br02 Fe04 2.316(6) . ?
Br03 Fe04 2.343(4) . ?
C2 H2A 0.9600 . ?
C2 H2B 0.9600 . ?
C2 H2C 0.9600 . ?
C2 C3 1.42(3) . ?
C3 H3A 0.9700 . ?
C3 H3B 0.9700 . ?
C3 C4 1.46(3) . ?
C4 H4A 0.9700 . ?
C4 H4B 0.9700 . ?
C4 N8 1.60(3) . ?
C5 H5A 0.9600 . ?
C5 H5B 0.9602 . ?
C5 H5C 0.9598 . ?
C5 N8 1.49(3) . ?
C6 H6A 0.9600 . ?
C6 H6B 0.9600 . ?
C6 H6C 0.9600 . ?
C6 N8 1.51(3) . ?
C7 H7A 0.9600 . ?
C7 H7B 0.9601 . ?
C7 H7C 0.9600 . ?
C7 N8 1.49(3) . ?
C1 H1A 0.9600 . ?
C1 H1B 0.9600 . ?
C1 H1C 0.9600 . ?
C1 C8 1.43(3) . ?
C8 H8A 0.9700 . ?
C8 H8B 0.9700 . ?
C8 C9 1.46(3) . ?
C9 H9A 0.9700 . ?
C9 H9B 0.9700 . ?
C9 N1 1.61(3) . ?
C10 H10A 0.9600 . ?
C10 H10B 0.9600 . ?
C10 H10C 0.9600 . ?
C10 N1 1.48(3) . ?
C11 H11A 0.9600 . ?
C11 H11B 0.9600 . ?
C11 H11C 0.9600 . ?
C11 N1 1.51(3) . ?
C12 H12A 0.9600 . ?
C12 H12B 0.9600 . ?
C12 H12C 0.9600 . ?
C12 N1 1.49(3) . ?

loop_
_geom_torsion_atom_site_label_1
_geom_torsion_atom_site_label_2
_geom_torsion_atom_site_label_3
_geom_torsion_atom_site_label_4
_geom_torsion
_geom_torsion_site_symmetry_1
_geom_torsion_site_symmetry_2
_geom_torsion_site_symmetry_3
_geom_torsion_site_symmetry_4
_geom_torsion_publ_flag
C2 C3 C4 N8 152(7) . . . . ?
C3 C4 N8 C5 86(8) . . . . ?
C3 C4 N8 C6 -162(7) . . . . ?
C3 C4 N8 C7 -34(9) . . . . ?
C1 C8 C9 N1 162(8) . . . . ?
C8 C9 N1 C10 10(8) . . . . ?
C8 C9 N1 C11 124(8) . . . . ?
C8 C9 N1 C12 -104(8) . . . . ?
